data_4344173
loop_
_publ_author_name
'Higashino, Toshiki'
'Jeannin, Olivier'
'Kawamoto, Tadashi'
'Lorcy, Dominique'
'Mori, Takehiko'
'Fourmigu\'e, Marc'

_publ_section_title
;
 A Single-Component Conductor Based on a Radical Gold Dithiolene Complex
 with Alkyl-Substituted Thiophene-2,3-dithiolate Ligand.
;
_journal_issue 20
_journal_name_full 'Inorganic chemistry'
_journal_page_first 9908
_journal_page_last 9913
_journal_paper_doi 10.1021/acs.inorgchem.5b01678
_journal_volume 54
_journal_year 2015
_chemical_formula_moiety 'C12 H12 Au S6, C24 H20 P'
_chemical_formula_sum 'C36 H32 Au P S6'
_chemical_formula_weight 884.91
_chemical_name_common
;
Tetraphenylphosphonium bis(4,5-dimethylthiophene-2,3-dithiolate)gold
;
_chemical_name_systematic
; 
 ? 
;
_space_group_IT_number 2
_symmetry_cell_setting triclinic
_symmetry_space_group_name_Hall '-P 1'
_symmetry_space_group_name_H-M 'P -1'
_atom_sites_solution_hydrogens geom
_atom_sites_solution_primary direct
_atom_sites_solution_secondary difmap
_audit_creation_method SHELXL-97
_cell_angle_alpha 101.7815(16)
_cell_angle_beta 97.6679(13)
_cell_angle_gamma 104.6311(12)
_cell_formula_units_Z 2
_cell_length_a 10.6373(5)
_cell_length_b 11.9558(19)
_cell_length_c 14.8591(6)
_cell_measurement_reflns_used 5758
_cell_measurement_temperature 298(2)
_cell_measurement_theta_max 27.49
_cell_measurement_theta_min 3.56
_cell_volume 1755.5(3)
_computing_cell_refinement 'Dirax/lsq (Duisenberg & Schreurs, 1989-2000)'
_computing_data_collection 'Collect (Bruker AXS BV, 1997-2004)'
_computing_data_reduction 'EvalCCD (Duisenberg & Schreurs 1990-2000)'
_computing_molecular_graphics 'Ortep-3 for Windows (Farrugia, 1997)'
_computing_publication_material 'WinGX publication routines (Farrugia, 1999)'
_computing_structure_refinement 'SHELXL-97 (Sheldrick, 1997)'
_computing_structure_solution 'SIR92 (Altomare et al., 1993)'
_diffrn_ambient_temperature 298(2)
_diffrn_detector_area_resol_mean 9
_diffrn_measured_fraction_theta_full 0.994
_diffrn_measured_fraction_theta_max 0.994
_diffrn_measurement_device '95mm CCD camera on \k-goniostat'
_diffrn_measurement_device_type KappaCCD
_diffrn_measurement_method CCD
_diffrn_radiation_monochromator 'horizonally mounted graphite crystal'
_diffrn_radiation_source 'fine-focus sealed tube'
_diffrn_radiation_type MoK\a
_diffrn_radiation_wavelength 0.71073
_diffrn_reflns_av_R_equivalents 0.0810
_diffrn_reflns_av_sigmaI/netI 0.0642
_diffrn_reflns_limit_h_max 13
_diffrn_reflns_limit_h_min -13
_diffrn_reflns_limit_k_max 15
_diffrn_reflns_limit_k_min -15
_diffrn_reflns_limit_l_max 19
_diffrn_reflns_limit_l_min -19
_diffrn_reflns_number 38540
_diffrn_reflns_theta_full 27.50
_diffrn_reflns_theta_max 27.50
_diffrn_reflns_theta_min 3.56
_exptl_absorpt_coefficient_mu 4.618
_exptl_absorpt_correction_T_max 0.912
_exptl_absorpt_correction_T_min 0.549
_exptl_absorpt_correction_type multi-scan
_exptl_absorpt_process_details
;
  [Sheldrick, G.M. (2002). SADABS Bruker AXS Inc., Madison, Wisconsin, USA]
;
_exptl_crystal_colour green
_exptl_crystal_density_diffrn 1.674
_exptl_crystal_density_method 'not measured'
_exptl_crystal_description plate
_exptl_crystal_F_000 876
_exptl_crystal_size_max 0.21
_exptl_crystal_size_mid 0.11
_exptl_crystal_size_min 0.02
_refine_diff_density_max 0.955
_refine_diff_density_min -0.761
_refine_diff_density_rms 0.118
_refine_ls_extinction_method none
_refine_ls_goodness_of_fit_ref 1.219
_refine_ls_hydrogen_treatment constr
_refine_ls_matrix_type full
_refine_ls_number_parameters 428
_refine_ls_number_reflns 8017
_refine_ls_number_restraints 13
_refine_ls_restrained_S_all 1.220
_refine_ls_R_factor_all 0.1056
_refine_ls_R_factor_gt 0.0635
_refine_ls_shift/su_max 0.001
_refine_ls_shift/su_mean 0.000
_refine_ls_structure_factor_coef Fsqd
_refine_ls_weighting_details 'calc w=1/[\s^2^(Fo^2^)+(0.0000P)^2^+12.3678P] where P=(Fo^2^+2Fc^2^)/3'
_refine_ls_weighting_scheme calc
_refine_ls_wR_factor_gt 0.1400
_refine_ls_wR_factor_ref 0.1523
_reflns_number_gt 5311
_reflns_number_total 8017
_reflns_threshold_expression >2sigma(I)
_cod_data_source_file ic5b01678_si_002.cif
_cod_data_source_block 4a
_cod_depositor_comments 'Adding full bibliography for 4344171--4344175.cif.'
_cod_original_cell_volume 1755.467(8)
_cod_original_sg_symbol_H-M P-1
_cod_database_code 4344173

loop_
_symmetry_equiv_pos_as_xyz
'x, y, z'
'-x, -y, -z'

loop_
_atom_site_label
_atom_site_type_symbol
_atom_site_fract_x
_atom_site_fract_y
_atom_site_fract_z
_atom_site_U_iso_or_equiv
_atom_site_adp_type
_atom_site_occupancy
_atom_site_symmetry_multiplicity
_atom_site_calc_flag
_atom_site_refinement_flags
_atom_site_disorder_assembly
_atom_site_disorder_group
C1 C 0.7131(10) -0.1651(9) 1.4019(7) 0.059(3) Uani 1 1 d . . .
C2 C 0.7908(10) -0.2276(9) 1.3643(7) 0.060(3) Uani 1 1 d . . .
C3 C 0.5496(11) -0.3221(10) 1.2994(9) 0.071(3) Uani 1 1 d . . .
C4 C 0.5721(13) -0.2176(13) 1.3642(8) 0.080(4) Uani 1 1 d . . .
C5 C 0.4163(12) -0.4063(12) 1.2444(9) 0.093(4) Uani 1 1 d . . .
H5A H 0.4302 -0.4740 1.2040 0.140 Uiso 1 1 calc R . .
H5B H 0.3725 -0.3651 1.2072 0.140 Uiso 1 1 calc R . .
H5C H 0.3624 -0.4327 1.2872 0.140 Uiso 1 1 calc R . .
C6 C 0.4842(12) -0.1624(10) 1.3916(8) 0.074(3) Uani 1 1 d . . .
H6A H 0.5294 -0.0895 1.4381 0.111 Uiso 1 1 calc R . .
H6B H 0.4218 -0.2132 1.4177 0.111 Uiso 1 1 calc R . .
H6C H 0.4381 -0.1447 1.3386 0.111 Uiso 1 1 calc R . .
S4A S 0.9650(4) 0.5221(4) 1.1499(3) 0.0565(10) Uani 0.772(7) 1 d PD A 1
S5A S 1.1270(5) 0.3672(4) 1.0223(3) 0.0675(11) Uani 0.772(7) 1 d PD A 1
S6A S 1.1869(5) 0.2830(4) 1.2005(3) 0.0658(14) Uani 0.772(7) 1 d PD A 1
C7A C 1.0505(18) 0.4242(14) 1.1897(10) 0.045(3) Uani 0.772(7) 1 d PD A 1
C8A C 1.1141(13) 0.3688(12) 1.1387(10) 0.056(3) Uani 0.772(7) 1 d PD A 1
C9A C 1.1205(15) 0.328(2) 1.2975(14) 0.075(5) Uani 0.772(7) 1 d PD A 1
C10A C 1.0490(13) 0.4032(11) 1.2834(9) 0.054(3) Uani 0.772(7) 1 d PD A 1
C11A C 1.139(3) 0.273(2) 1.3793(14) 0.097(8) Uani 0.772(7) 1 d PD A 1
H11A H 1.1956 0.2228 1.3684 0.145 Uiso 0.772(7) 1 calc PR A 1
H11B H 1.0546 0.2270 1.3862 0.145 Uiso 0.772(7) 1 calc PR A 1
H11C H 1.1790 0.3355 1.4355 0.145 Uiso 0.772(7) 1 calc PR A 1
C12A C 0.973(2) 0.4623(18) 1.3462(14) 0.078(6) Uani 0.772(7) 1 d PD A 1
H12A H 0.9325 0.5111 1.3150 0.117 Uiso 0.772(7) 1 calc PR A 1
H12B H 1.0315 0.5111 1.4031 0.117 Uiso 0.772(7) 1 calc PR A 1
H12C H 0.9048 0.4024 1.3606 0.117 Uiso 0.772(7) 1 calc PR A 1
S4B S 1.1040(15) 0.3930(14) 1.0510(12) 0.0565(10) Uani 0.228(7) 1 d PD A 2
S5B S 0.9313(17) 0.5583(16) 1.1553(11) 0.0675(11) Uani 0.228(7) 1 d PD A 2
S6B S 0.988(2) 0.4387(17) 1.3163(14) 0.0658(14) Uani 0.228(7) 1 d PD A 2
C7B C 1.069(8) 0.396(6) 1.168(3) 0.045(3) Uani 0.228(7) 1 d PD A 2
C8B C 1.002(4) 0.457(4) 1.203(3) 0.056(3) Uani 0.228(7) 1 d PD A 2
C9B C 1.070(6) 0.331(7) 1.304(5) 0.075(5) Uani 0.228(7) 1 d PD A 2
C10B C 1.120(4) 0.320(4) 1.224(3) 0.054(3) Uani 0.228(7) 1 d PD A 2
C11B C 1.096(12) 0.300(9) 1.398(5) 0.097(8) Uani 0.228(7) 1 d PD A 2
H11D H 1.0416 0.3298 1.4381 0.145 Uiso 0.228(7) 1 calc PR A 2
H11E H 1.1873 0.3352 1.4270 0.145 Uiso 0.228(7) 1 calc PR A 2
H11F H 1.0742 0.2147 1.3882 0.145 Uiso 0.228(7) 1 calc PR A 2
C12B C 1.207(8) 0.255(7) 1.189(5) 0.078(6) Uani 0.228(7) 1 d PD A 2
H12D H 1.2070 0.2546 1.1245 0.117 Uiso 0.228(7) 1 calc PR A 2
H12E H 1.1776 0.1740 1.1946 0.117 Uiso 0.228(7) 1 calc PR A 2
H12F H 1.2958 0.2916 1.2249 0.117 Uiso 0.228(7) 1 calc PR A 2
C13 C 0.7087(8) 0.0820(7) 1.1783(6) 0.0427(19) Uani 1 1 d . . .
C14 C 0.7793(9) 0.1170(8) 1.1116(7) 0.052(2) Uani 1 1 d . . .
H14 H 0.7547 0.1690 1.0788 0.062 Uiso 1 1 calc R . .
C15 C 0.8854(10) 0.0756(9) 1.0933(7) 0.062(3) Uani 1 1 d . . .
H15 H 0.9337 0.1015 1.0499 0.075 Uiso 1 1 calc R . .
C16 C 0.9192(10) -0.0043(10) 1.1398(8) 0.070(3) Uani 1 1 d . . .
H16 H 0.9888 -0.0347 1.1265 0.084 Uiso 1 1 calc R . .
C17 C 0.8507(10) -0.0386(9) 1.2050(8) 0.061(3) Uani 1 1 d . . .
H17 H 0.8762 -0.0904 1.2377 0.073 Uiso 1 1 calc R . .
C18 C 0.7412(10) 0.0026(9) 1.2244(7) 0.059(2) Uani 1 1 d . . .
H18 H 0.6928 -0.0237 1.2676 0.071 Uiso 1 1 calc R . .
C19 C 0.5338(8) 0.2187(7) 1.1226(6) 0.0435(19) Uani 1 1 d . . .
C20 C 0.6263(9) 0.3246(8) 1.1177(7) 0.057(2) Uani 1 1 d . . .
H20 H 0.7071 0.3551 1.1595 0.068 Uiso 1 1 calc R . .
C21 C 0.5945(11) 0.3821(9) 1.0499(8) 0.062(3) Uani 1 1 d . . .
H21 H 0.6548 0.4512 1.0454 0.074 Uiso 1 1 calc R . .
C22 C 0.4748(11) 0.3376(9) 0.9896(8) 0.063(3) Uani 1 1 d . . .
H22 H 0.4545 0.3760 0.9436 0.076 Uiso 1 1 calc R . .
C23 C 0.3834(11) 0.2358(10) 0.9964(7) 0.065(3) Uani 1 1 d . . .
H23 H 0.3016 0.2070 0.9557 0.078 Uiso 1 1 calc R . .
C24 C 0.4127(9) 0.1777(8) 1.0624(6) 0.045(2) Uani 1 1 d . . .
H24 H 0.3504 0.1098 1.0669 0.054 Uiso 1 1 calc R . .
C25 C 0.4340(8) 0.0226(7) 1.2067(6) 0.046(2) Uani 1 1 d . . .
C26 C 0.3483(9) 0.0414(9) 1.2665(7) 0.052(2) Uani 1 1 d . . .
H26 H 0.3690 0.1133 1.3114 0.063 Uiso 1 1 calc R . .
C27 C 0.2307(9) -0.0472(10) 1.2597(7) 0.064(3) Uani 1 1 d . . .
H27 H 0.1731 -0.0339 1.2999 0.077 Uiso 1 1 calc R . .
C28 C 0.2001(10) -0.1540(10) 1.1937(8) 0.064(3) Uani 1 1 d . . .
H28 H 0.1214 -0.2128 1.1887 0.077 Uiso 1 1 calc R . .
C29 C 0.2867(10) -0.1735(9) 1.1349(8) 0.065(3) Uani 1 1 d . . .
H29 H 0.2667 -0.2458 1.0905 0.079 Uiso 1 1 calc R . .
C30 C 0.4031(9) -0.0857(8) 1.1422(7) 0.055(2) Uani 1 1 d . . .
H30 H 0.4616 -0.0998 1.1029 0.066 Uiso 1 1 calc R . .
C31 C 0.6260(9) 0.2464(8) 1.3221(6) 0.047(2) Uani 1 1 d . . .
C32 C 0.7092(11) 0.2288(10) 1.3916(7) 0.065(3) Uani 1 1 d . . .
H32 H 0.7431 0.1639 1.3798 0.078 Uiso 1 1 calc R . .
C33 C 0.7443(12) 0.3059(11) 1.4798(8) 0.076(3) Uani 1 1 d . . .
H33 H 0.8017 0.2938 1.5273 0.091 Uiso 1 1 calc R . .
C34 C 0.6919(14) 0.4027(11) 1.4961(8) 0.082(4) Uani 1 1 d . . .
H34 H 0.7136 0.4552 1.5552 0.098 Uiso 1 1 calc R . .
C35 C 0.6105(14) 0.4197(11) 1.4267(9) 0.086(4) Uani 1 1 d . . .
H35 H 0.5772 0.4849 1.4387 0.103 Uiso 1 1 calc R . .
C36 C 0.5734(11) 0.3424(10) 1.3363(7) 0.066(3) Uani 1 1 d . . .
H36 H 0.5166 0.3549 1.2886 0.079 Uiso 1 1 calc R . .
P1 P 0.5767(2) 0.1419(2) 1.20757(16) 0.0431(5) Uani 1 1 d . . .
S1 S 0.7756(3) -0.0253(3) 1.4867(2) 0.0684(7) Uani 1 1 d . . .
S2 S 0.9630(3) -0.1848(3) 1.3941(2) 0.0676(7) Uani 1 1 d . . .
S3 S 0.6971(3) -0.3567(3) 1.2803(2) 0.0797(9) Uani 1 1 d . . .
Au1 Au 1.0000 0.0000 1.5000 0.05645(18) Uani 1 2 d S . .
Au2 Au 1.0000 0.5000 1.0000 0.0629(2) Uani 1 2 d SD . .

loop_
_atom_site_aniso_label
_atom_site_aniso_U_11
_atom_site_aniso_U_22
_atom_site_aniso_U_33
_atom_site_aniso_U_23
_atom_site_aniso_U_13
_atom_site_aniso_U_12
C1 0.056(6) 0.062(6) 0.053(6) 0.028(5) 0.001(5) -0.002(5)
C2 0.060(6) 0.058(6) 0.059(6) 0.015(5) 0.013(5) 0.011(5)
C3 0.069(7) 0.061(7) 0.078(8) 0.024(6) 0.012(6) 0.004(6)
C4 0.076(8) 0.090(9) 0.063(7) 0.038(7) 0.002(6) -0.003(7)
C5 0.085(9) 0.081(9) 0.089(9) 0.014(7) 0.005(7) -0.008(7)
C6 0.076(8) 0.063(7) 0.075(8) 0.026(6) -0.001(6) 0.006(6)
S4A 0.050(2) 0.056(2) 0.066(2) 0.0186(17) 0.0134(16) 0.0154(15)
S5A 0.072(3) 0.076(3) 0.065(2) 0.020(2) 0.0221(19) 0.034(2)
S6A 0.073(3) 0.049(2) 0.077(3) 0.018(2) 0.004(2) 0.0233(19)
C7A 0.040(8) 0.035(10) 0.059(9) 0.011(8) 0.010(6) 0.011(6)
C8A 0.046(7) 0.050(8) 0.063(8) 0.012(6) 0.006(6) 0.000(6)
C9A 0.070(14) 0.068(8) 0.063(8) 0.024(7) -0.005(9) -0.019(11)
C10A 0.058(7) 0.033(6) 0.066(8) 0.005(6) 0.014(6) 0.011(6)
C11A 0.14(2) 0.074(15) 0.080(13) 0.033(11) 0.009(11) 0.033(11)
C12A 0.086(12) 0.068(12) 0.092(13) 0.013(10) 0.050(10) 0.031(9)
S4B 0.050(2) 0.056(2) 0.066(2) 0.0186(17) 0.0134(16) 0.0154(15)
S5B 0.072(3) 0.076(3) 0.065(2) 0.020(2) 0.0221(19) 0.034(2)
S6B 0.073(3) 0.049(2) 0.077(3) 0.018(2) 0.004(2) 0.0233(19)
C7B 0.040(8) 0.035(10) 0.059(9) 0.011(8) 0.010(6) 0.011(6)
C8B 0.046(7) 0.050(8) 0.063(8) 0.012(6) 0.006(6) 0.000(6)
C9B 0.070(14) 0.068(8) 0.063(8) 0.024(7) -0.005(9) -0.019(11)
C10B 0.058(7) 0.033(6) 0.066(8) 0.005(6) 0.014(6) 0.011(6)
C11B 0.14(2) 0.074(15) 0.080(13) 0.033(11) 0.009(11) 0.033(11)
C12B 0.086(12) 0.068(12) 0.092(13) 0.013(10) 0.050(10) 0.031(9)
C13 0.042(4) 0.040(5) 0.042(5) 0.005(4) 0.003(4) 0.012(4)
C14 0.049(5) 0.043(5) 0.063(6) 0.015(4) 0.014(4) 0.009(4)
C15 0.052(6) 0.064(7) 0.068(7) 0.016(5) 0.018(5) 0.007(5)
C16 0.045(6) 0.078(8) 0.089(8) 0.023(7) 0.008(5) 0.024(5)
C17 0.061(6) 0.060(6) 0.072(7) 0.024(5) 0.007(5) 0.032(5)
C18 0.058(6) 0.060(6) 0.062(6) 0.019(5) 0.011(5) 0.018(5)
C19 0.050(5) 0.038(5) 0.044(5) 0.010(4) 0.014(4) 0.015(4)
C20 0.050(5) 0.045(5) 0.072(7) 0.017(5) 0.009(5) 0.009(4)
C21 0.075(7) 0.048(6) 0.078(7) 0.030(5) 0.029(6) 0.028(5)
C22 0.082(8) 0.057(6) 0.069(7) 0.022(5) 0.022(6) 0.044(6)
C23 0.062(6) 0.069(7) 0.064(7) 0.005(5) 0.004(5) 0.033(6)
C24 0.048(5) 0.043(5) 0.041(5) 0.004(4) 0.013(4) 0.010(4)
C25 0.049(5) 0.036(5) 0.050(5) 0.015(4) 0.013(4) 0.005(4)
C26 0.055(5) 0.050(5) 0.053(5) 0.012(4) 0.018(4) 0.012(4)
C27 0.047(5) 0.082(8) 0.061(6) 0.026(6) 0.019(5) 0.005(5)
C28 0.045(5) 0.065(7) 0.075(7) 0.024(6) 0.012(5) 0.002(5)
C29 0.070(7) 0.038(5) 0.074(7) 0.003(5) 0.016(6) -0.002(5)
C30 0.054(5) 0.052(6) 0.058(6) 0.004(5) 0.023(5) 0.014(5)
C31 0.059(5) 0.036(5) 0.043(5) 0.003(4) 0.016(4) 0.009(4)
C32 0.074(7) 0.057(6) 0.058(6) 0.013(5) -0.001(5) 0.014(5)
C33 0.092(9) 0.070(8) 0.059(7) 0.017(6) 0.001(6) 0.017(7)
C34 0.108(10) 0.069(8) 0.050(6) 0.002(6) 0.015(6) 0.002(7)
C35 0.120(11) 0.065(8) 0.074(8) 0.003(6) 0.030(8) 0.037(8)
C36 0.076(7) 0.061(7) 0.053(6) 0.003(5) 0.010(5) 0.016(6)
P1 0.0448(12) 0.0389(12) 0.0447(12) 0.0104(10) 0.0118(10) 0.0088(10)
S1 0.0672(17) 0.0686(18) 0.0679(17) 0.0182(14) 0.0090(13) 0.0181(14)
S2 0.0685(17) 0.0600(16) 0.0713(17) 0.0183(14) 0.0072(14) 0.0149(13)
S3 0.086(2) 0.0560(17) 0.085(2) 0.0111(15) 0.0102(17) 0.0072(15)
Au1 0.0594(3) 0.0544(4) 0.0526(3) 0.0234(3) 0.0029(3) 0.0072(3)
Au2 0.0495(3) 0.0648(4) 0.0616(4) 0.0293(3) -0.0017(3) -0.0103(3)

loop_
_atom_type_symbol
_atom_type_description
_atom_type_scat_dispersion_real
_atom_type_scat_dispersion_imag
_atom_type_scat_source
C C 0.0033 0.0016 'International Tables Vol C Tables 4.2.6.8 and 6.1.1.4'
H H 0.0000 0.0000 'International Tables Vol C Tables 4.2.6.8 and 6.1.1.4'
P P 0.1023 0.0942 'International Tables Vol C Tables 4.2.6.8 and 6.1.1.4'
S S 0.1246 0.1234 'International Tables Vol C Tables 4.2.6.8 and 6.1.1.4'
Au Au -2.0133 8.8022 'International Tables Vol C Tables 4.2.6.8 and 6.1.1.4'

loop_
_geom_angle_atom_site_label_1
_geom_angle_atom_site_label_2
_geom_angle_atom_site_label_3
_geom_angle
_geom_angle_site_symmetry_1
_geom_angle_site_symmetry_3
C2 C1 C4 114.6(11) . .
C2 C1 S1 123.7(8) . .
C4 C1 S1 121.7(10) . .
C1 C2 S2 124.7(8) . .
C1 C2 S3 111.4(8) . .
S2 C2 S3 123.9(7) . .
C4 C3 C5 127.5(12) . .
C4 C3 S3 112.7(9) . .
C5 C3 S3 119.7(10) . .
C6 C4 C3 128.3(12) . .
C6 C4 C1 121.1(13) . .
C3 C4 C1 110.6(13) . .
C3 C5 H5A 109.5 . .
C3 C5 H5B 109.5 . .
H5A C5 H5B 109.5 . .
C3 C5 H5C 109.5 . .
H5A C5 H5C 109.5 . .
H5B C5 H5C 109.5 . .
C4 C6 H6A 109.5 . .
C4 C6 H6B 109.5 . .
H6A C6 H6B 109.5 . .
C4 C6 H6C 109.5 . .
H6A C6 H6C 109.5 . .
H6B C6 H6C 109.5 . .
C7A S4A Au2 100.7(5) . .
C8A S5A Au2 97.6(5) . .
C9A S6A C8A 91.3(8) . .
C8A C7A C10A 116.6(12) . .
C8A C7A S4A 122.5(11) . .
C10A C7A S4A 120.8(10) . .
C7A C8A S5A 128.1(11) . .
C7A C8A S6A 110.2(11) . .
S5A C8A S6A 121.7(9) . .
C10A C9A C11A 129.3(19) . .
C10A C9A S6A 111.9(12) . .
C11A C9A S6A 118.6(16) . .
C9A C10A C7A 109.9(14) . .
C9A C10A C12A 130.5(15) . .
C7A C10A C12A 119.6(14) . .
C9A C11A H11A 109.5 . .
C9A C11A H11B 109.5 . .
H11A C11A H11B 109.5 . .
C9A C11A H11C 109.5 . .
H11A C11A H11C 109.5 . .
H11B C11A H11C 109.5 . .
C10A C12A H12A 109.5 . .
C10A C12A H12B 109.5 . .
H12A C12A H12B 109.5 . .
C10A C12A H12C 109.5 . .
H12A C12A H12C 109.5 . .
H12B C12A H12C 109.5 . .
C7B S4B Au2 104.7(15) . .
C8B S5B Au2 92.7(14) . .
C9B S6B C8B 92(3) . .
C8B C7B C10B 118(4) . .
C8B C7B S4B 122(3) . .
C10B C7B S4B 120(3) . .
C7B C8B S6B 110(3) . .
C7B C8B S5B 128(3) . .
S6B C8B S5B 122(2) . .
C10B C9B C11B 137(5) . .
C10B C9B S6B 112(4) . .
C11B C9B S6B 109(5) . .
C9B C10B C12B 133(4) . .
C9B C10B C7B 108(4) . .
C12B C10B C7B 120(4) . .
C9B C11B H11D 109.5 . .
C9B C11B H11E 109.5 . .
H11D C11B H11E 109.5 . .
C9B C11B H11F 109.5 . .
H11D C11B H11F 109.5 . .
H11E C11B H11F 109.5 . .
C10B C12B H12D 109.5 . .
C10B C12B H12E 109.5 . .
H12D C12B H12E 109.5 . .
C10B C12B H12F 109.5 . .
H12D C12B H12F 109.5 . .
H12E C12B H12F 109.5 . .
C18 C13 C14 119.9(9) . .
C18 C13 P1 118.7(7) . .
C14 C13 P1 121.4(7) . .
C15 C14 C13 120.9(9) . .
C15 C14 H14 119.5 . .
C13 C14 H14 119.5 . .
C16 C15 C14 119.5(10) . .
C16 C15 H15 120.3 . .
C14 C15 H15 120.3 . .
C17 C16 C15 119.8(10) . .
C17 C16 H16 120.1 . .
C15 C16 H16 120.1 . .
C16 C17 C18 121.5(10) . .
C16 C17 H17 119.3 . .
C18 C17 H17 119.3 . .
C13 C18 C17 118.3(9) . .
C13 C18 H18 120.8 . .
C17 C18 H18 120.8 . .
C24 C19 C20 119.6(8) . .
C24 C19 P1 121.4(7) . .
C20 C19 P1 119.0(7) . .
C21 C20 C19 119.0(9) . .
C21 C20 H20 120.5 . .
C19 C20 H20 120.5 . .
C22 C21 C20 120.1(10) . .
C22 C21 H21 119.9 . .
C20 C21 H21 119.9 . .
C21 C22 C23 120.6(10) . .
C21 C22 H22 119.7 . .
C23 C22 H22 119.7 . .
C24 C23 C22 120.3(10) . .
C24 C23 H23 119.9 . .
C22 C23 H23 119.9 . .
C23 C24 C19 120.5(9) . .
C23 C24 H24 119.8 . .
C19 C24 H24 119.8 . .
C30 C25 C26 118.9(8) . .
C30 C25 P1 120.7(7) . .
C26 C25 P1 120.2(7) . .
C25 C26 C27 120.3(9) . .
C25 C26 H26 119.8 . .
C27 C26 H26 119.8 . .
C28 C27 C26 120.0(10) . .
C28 C27 H27 120.0 . .
C26 C27 H27 120.0 . .
C27 C28 C29 119.7(9) . .
C27 C28 H28 120.2 . .
C29 C28 H28 120.2 . .
C28 C29 C30 120.0(10) . .
C28 C29 H29 120.0 . .
C30 C29 H29 120.0 . .
C25 C30 C29 121.0(9) . .
C25 C30 H30 119.5 . .
C29 C30 H30 119.5 . .
C32 C31 C36 121.6(9) . .
C32 C31 P1 120.4(8) . .
C36 C31 P1 118.0(8) . .
C31 C32 C33 120.8(11) . .
C31 C32 H32 119.6 . .
C33 C32 H32 119.6 . .
C32 C33 C34 118.7(11) . .
C32 C33 H33 120.6 . .
C34 C33 H33 120.6 . .
C35 C34 C33 119.9(11) . .
C35 C34 H34 120.0 . .
C33 C34 H34 120.0 . .
C34 C35 C36 122.4(12) . .
C34 C35 H35 118.8 . .
C36 C35 H35 118.8 . .
C31 C36 C35 116.5(11) . .
C31 C36 H36 121.7 . .
C35 C36 H36 121.7 . .
C19 P1 C13 109.1(4) . .
C19 P1 C25 108.9(4) . .
C13 P1 C25 109.8(4) . .
C19 P1 C31 108.4(5) . .
C13 P1 C31 111.2(4) . .
C25 P1 C31 109.5(5) . .
C1 S1 Au1 100.1(4) . .
C2 S2 Au1 99.9(4) . .
C2 S3 C3 90.6(6) . .
S1 Au1 S1 179.999(1) . 2_758
S1 Au1 S2 91.52(19) . .
S1 Au1 S2 88.48(18) 2_758 .
S1 Au1 S2 88.48(18) . 2_758
S1 Au1 S2 91.52(19) 2_758 2_758
S2 Au1 S2 179.999(2) . 2_758
S4B Au2 S4B 179.999(7) . 2_767
S4B Au2 S4A 102.1(5) . 2_767
S4B Au2 S4A 77.9(5) 2_767 2_767
S4B Au2 S4A 77.9(5) . .
S4B Au2 S4A 102.1(5) 2_767 .
S4A Au2 S4A 179.999(1) 2_767 .
S4B Au2 S5A 13.2(4) . .
S4B Au2 S5A 166.8(4) 2_767 .
S4A Au2 S5A 88.9(2) 2_767 .
S4A Au2 S5A 91.1(2) . .
S4B Au2 S5A 166.8(4) . 2_767
S4B Au2 S5A 13.2(4) 2_767 2_767
S4A Au2 S5A 91.1(2) 2_767 2_767
S4A Au2 S5A 88.9(2) . 2_767
S5A Au2 S5A 180.000(2) . 2_767
S4B Au2 S5B 91.7(6) . .
S4B Au2 S5B 88.3(6) 2_767 .
S4A Au2 S5B 166.2(4) 2_767 .
S4A Au2 S5B 13.8(4) . .
S5A Au2 S5B 104.9(4) . .
S5A Au2 S5B 75.1(4) 2_767 .
S4B Au2 S5B 88.3(6) . 2_767
S4B Au2 S5B 91.7(6) 2_767 2_767
S4A Au2 S5B 13.8(4) 2_767 2_767
S4A Au2 S5B 166.2(4) . 2_767
S5A Au2 S5B 75.1(4) . 2_767
S5A Au2 S5B 104.9(4) 2_767 2_767
S5B Au2 S5B 179.999(4) . 2_767

loop_
_geom_bond_atom_site_label_1
_geom_bond_atom_site_label_2
_geom_bond_distance
_geom_bond_site_symmetry_2
C1 C2 1.349(15) .
C1 C4 1.454(15) .
C1 S1 1.783(12) .
C2 S2 1.741(11) .
C2 S3 1.743(12) .
C3 C4 1.357(18) .
C3 C5 1.525(16) .
C3 S3 1.764(13) .
C4 C6 1.334(17) .
C5 H5A 0.9600 .
C5 H5B 0.9600 .
C5 H5C 0.9600 .
C6 H6A 0.9600 .
C6 H6B 0.9600 .
C6 H6C 0.9600 .
S4A C7A 1.795(13) .
S4A Au2 2.280(10) .
S5A C8A 1.750(16) .
S5A Au2 2.374(6) .
S6A C9A 1.74(2) .
S6A C8A 1.759(14) .
C7A C8A 1.275(19) .
C7A C10A 1.467(18) .
C9A C10A 1.34(2) .
C9A C11A 1.507(19) .
C10A C12A 1.50(2) .
C11A H11A 0.9600 .
C11A H11B 0.9600 .
C11A H11C 0.9600 .
C12A H12A 0.9600 .
C12A H12B 0.9600 .
C12A H12C 0.9600 .
S4B C7B 1.82(4) .
S4B Au2 2.079(15) .
S5B C8B 1.79(4) .
S5B Au2 2.529(17) .
S6B C9B 1.72(5) .
S6B C8B 1.76(4) .
C7B C8B 1.24(5) .
C7B C10B 1.50(4) .
C9B C10B 1.36(5) .
C9B C11B 1.52(4) .
C10B C12B 1.44(4) .
C11B H11D 0.9600 .
C11B H11E 0.9600 .
C11B H11F 0.9600 .
C12B H12D 0.9600 .
C12B H12E 0.9600 .
C12B H12F 0.9600 .
C13 C18 1.364(13) .
C13 C14 1.389(13) .
C13 P1 1.793(9) .
C14 C15 1.379(13) .
C14 H14 0.9300 .
C15 C16 1.378(15) .
C15 H15 0.9300 .
C16 C17 1.356(15) .
C16 H16 0.9300 .
C17 C18 1.415(13) .
C17 H17 0.9300 .
C18 H18 0.9300 .
C19 C24 1.377(12) .
C19 C20 1.415(12) .
C19 P1 1.783(10) .
C20 C21 1.382(14) .
C20 H20 0.9300 .
C21 C22 1.366(15) .
C21 H21 0.9300 .
C22 C23 1.384(15) .
C22 H22 0.9300 .
C23 C24 1.358(14) .
C23 H23 0.9300 .
C24 H24 0.9300 .
C25 C30 1.378(13) .
C25 C26 1.381(12) .
C25 P1 1.797(9) .
C26 C27 1.396(13) .
C26 H26 0.9300 .
C27 C28 1.376(15) .
C27 H27 0.9300 .
C28 C29 1.381(15) .
C28 H28 0.9300 .
C29 C30 1.382(13) .
C29 H29 0.9300 .
C30 H30 0.9300 .
C31 C32 1.354(14) .
C31 C36 1.391(14) .
C31 P1 1.815(11) .
C32 C33 1.382(16) .
C32 H32 0.9300 .
C33 C34 1.399(17) .
C33 H33 0.9300 .
C34 C35 1.338(18) .
C34 H34 0.9300 .
C35 C36 1.408(16) .
C35 H35 0.9300 .
C36 H36 0.9300 .
S1 Au1 2.305(3) .
S2 Au1 2.343(6) .
Au1 S1 2.305(3) 2_758
Au1 S2 2.343(6) 2_758
Au2 S4B 2.079(15) 2_767
Au2 S4A 2.280(10) 2_767
Au2 S5A 2.374(6) 2_767
Au2 S5B 2.529(17) 2_767

loop_
_geom_torsion_atom_site_label_1
_geom_torsion_atom_site_label_2
_geom_torsion_atom_site_label_3
_geom_torsion_atom_site_label_4
_geom_torsion
_geom_torsion_site_symmetry_4
C4 C1 C2 S2 178.7(8) .
S1 C1 C2 S2 1.8(13) .
C4 C1 C2 S3 -0.5(11) .
S1 C1 C2 S3 -177.4(5) .
C5 C3 C4 C6 -3(2) .
S3 C3 C4 C6 176.2(10) .
C5 C3 C4 C1 178.9(11) .
S3 C3 C4 C1 -1.6(12) .
C2 C1 C4 C6 -176.6(10) .
S1 C1 C4 C6 0.4(15) .
C2 C1 C4 C3 1.4(13) .
S1 C1 C4 C3 178.4(8) .
Au2 S4A C7A C8A 2.9(16) .
Au2 S4A C7A C10A -176.5(13) .
C10A C7A C8A S5A 175.9(11) .
S4A C7A C8A S5A -3(2) .
C10A C7A C8A S6A -1.4(18) .
S4A C7A C8A S6A 179.2(11) .
Au2 S5A C8A C7A 1.8(14) .
Au2 S5A C8A S6A 178.8(7) .
C9A S6A C8A C7A 1.0(13) .
C9A S6A C8A S5A -176.5(9) .
C8A S6A C9A C10A -0.3(13) .
C8A S6A C9A C11A 174.9(17) .
C11A C9A C10A C7A -175(2) .
S6A C9A C10A C7A -0.4(17) .
C11A C9A C10A C12A 4(3) .
S6A C9A C10A C12A 178.8(14) .
C8A C7A C10A C9A 1(2) .
S4A C7A C10A C9A -179.4(13) .
C8A C7A C10A C12A -178.1(15) .
S4A C7A C10A C12A 1(2) .
Au2 S4B C7B C8B -4(8) .
Au2 S4B C7B C10B 176(5) .
C10B C7B C8B S6B 1(9) .
S4B C7B C8B S6B -180(4) .
C10B C7B C8B S5B 178(4) .
S4B C7B C8B S5B -3(12) .
C9B S6B C8B C7B -5(7) .
C9B S6B C8B S5B 178(4) .
Au2 S5B C8B C7B 6(7) .
Au2 S5B C8B S6B -177(3) .
C8B S6B C9B C10B 8(6) .
C8B S6B C9B C11B 173(7) .
C11B C9B C10B C12B 13(16) .
S6B C9B C10B C12B 172(7) .
C11B C9B C10B C7B -167(10) .
S6B C9B C10B C7B -8(7) .
C8B C7B C10B C9B 5(10) .
S4B C7B C10B C9B -175(6) .
C8B C7B C10B C12B -175(8) .
S4B C7B C10B C12B 6(9) .
C18 C13 C14 C15 -2.2(14) .
P1 C13 C14 C15 176.3(7) .
C13 C14 C15 C16 2.0(15) .
C14 C15 C16 C17 -2.0(16) .
C15 C16 C17 C18 2.3(17) .
C14 C13 C18 C17 2.4(14) .
P1 C13 C18 C17 -176.2(7) .
C16 C17 C18 C13 -2.5(16) .
C24 C19 C20 C21 -2.5(14) .
P1 C19 C20 C21 178.0(7) .
C19 C20 C21 C22 0.9(15) .
C20 C21 C22 C23 0.9(16) .
C21 C22 C23 C24 -1.1(15) .
C22 C23 C24 C19 -0.6(14) .
C20 C19 C24 C23 2.4(13) .
P1 C19 C24 C23 -178.2(7) .
C30 C25 C26 C27 -1.6(14) .
P1 C25 C26 C27 173.7(8) .
C25 C26 C27 C28 0.4(15) .
C26 C27 C28 C29 0.6(16) .
C27 C28 C29 C30 -0.4(17) .
C26 C25 C30 C29 1.9(15) .
P1 C25 C30 C29 -173.5(8) .
C28 C29 C30 C25 -0.8(17) .
C36 C31 C32 C33 0.3(16) .
P1 C31 C32 C33 -178.1(9) .
C31 C32 C33 C34 0.2(18) .
C32 C33 C34 C35 -0.6(19) .
C33 C34 C35 C36 1(2) .
C32 C31 C36 C35 -0.3(16) .
P1 C31 C36 C35 178.1(9) .
C34 C35 C36 C31 -0.1(19) .
C24 C19 P1 C13 113.3(7) .
C20 C19 P1 C13 -67.2(8) .
C24 C19 P1 C25 -6.5(8) .
C20 C19 P1 C25 173.0(7) .
C24 C19 P1 C31 -125.5(7) .
C20 C19 P1 C31 54.0(8) .
C18 C13 P1 C19 -168.7(7) .
C14 C13 P1 C19 12.7(8) .
C18 C13 P1 C25 -49.5(8) .
C14 C13 P1 C25 131.9(7) .
C18 C13 P1 C31 71.7(9) .
C14 C13 P1 C31 -106.8(8) .
C30 C25 P1 C19 83.2(9) .
C26 C25 P1 C19 -92.0(8) .
C30 C25 P1 C13 -36.2(9) .
C26 C25 P1 C13 148.6(7) .
C30 C25 P1 C31 -158.4(8) .
C26 C25 P1 C31 26.3(9) .
C32 C31 P1 C19 -154.4(8) .
C36 C31 P1 C19 27.2(9) .
C32 C31 P1 C13 -34.4(9) .
C36 C31 P1 C13 147.1(8) .
C32 C31 P1 C25 87.0(9) .
C36 C31 P1 C25 -91.4(8) .
C2 C1 S1 Au1 0.8(9) .
C4 C1 S1 Au1 -175.8(7) .
C1 C2 S2 Au1 -3.2(10) .
S3 C2 S2 Au1 175.9(6) .
C1 C2 S3 C3 -0.3(8) .
S2 C2 S3 C3 -179.5(7) .
C4 C3 S3 C2 1.2(9) .
C5 C3 S3 C2 -179.3(10) .
C1 S1 Au1 S1 -110(41) 2_758
C1 S1 Au1 S2 -2.1(3) .
C1 S1 Au1 S2 177.9(3) 2_758
C2 S2 Au1 S1 2.7(4) .
C2 S2 Au1 S1 -177.3(4) 2_758
C2 S2 Au1 S2 -72(39) 2_758
C7B S4B Au2 S4B -104(30) 2_767
C7B S4B Au2 S4A -175(3) 2_767
C7B S4B Au2 S4A 5(3) .
C7B S4B Au2 S5A -171(4) .
C7B S4B Au2 S5A 9(4) 2_767
C7B S4B Au2 S5B 5(3) .
C7B S4B Au2 S5B -175(3) 2_767
C7A S4A Au2 S4B -2.2(8) .
C7A S4A Au2 S4B 177.8(8) 2_767
C7A S4A Au2 S4A -95(21) 2_767
C7A S4A Au2 S5A -1.3(7) .
C7A S4A Au2 S5A 178.7(7) 2_767
C7A S4A Au2 S5B 180(2) .
C7A S4A Au2 S5B 0(2) 2_767
C8A S5A Au2 S4B 4(2) .
C8A S5A Au2 S4B -176(2) 2_767
C8A S5A Au2 S4A -179.8(4) 2_767
C8A S5A Au2 S4A 0.2(4) .
C8A S5A Au2 S5A -158(87) 2_767
C8A S5A Au2 S5B 0.5(6) .
C8A S5A Au2 S5B -179.5(6) 2_767
C8B S5B Au2 S4B -5.8(17) .
C8B S5B Au2 S4B 174.2(17) 2_767
C8B S5B Au2 S4A 176.2(19) 2_767
C8B S5B Au2 S4A -3.8(19) .
C8B S5B Au2 S5A -5.0(16) .
C8B S5B Au2 S5A 175.0(16) 2_767
C8B S5B Au2 S5B -127(18) 2_767
